data_7242110
loop_
_publ_author_name
'Frenzel, Ninett'
'Mehne, Marcel'
'Bette, Sebastian'
'Kureti, Sven'
'Frisch, Gero'

_publ_section_title
;
 Synthesis and stability of single-phase chalcopyrite -- a potential
 reference material for key investigations in chemistry and metallurgical
 engineering
;
_journal_issue 5
_journal_name_full 'RSC Advances'
_journal_page_first 3153
_journal_page_last 3161
_journal_paper_doi 10.1039/D0RA09700D
_journal_volume 11
_journal_year 2021
_chemical_formula_moiety 'Cu0.5 Fe0.5 S'
_chemical_formula_sum 'Cu0.5 Fe0.5 S'
_chemical_formula_weight 91.76
_chemical_name_common chalcopyrite
_chemical_name_mineral ?Chalkopyrit?
_space_group_IT_number 216
_space_group_name_Hall 'F -4 2 3'
_space_group_name_H-M_alt 'F -4 3 m'
_symmetry_cell_setting cubic
_symmetry_Int_Tables_number 216
_symmetry_space_group_name_H-M 'F -4 3 m'
_audit_creation_method TOPAS
_audit_update_record
;
2020-09-24 deposited with the CCDC.	2020-12-23 downloaded from the CCDC.
;
_cell_angle_alpha 90
_cell_angle_beta 90
_cell_angle_gamma 90
_cell_formula_units_Z 4
_cell_length_a 5.32612(3)
_cell_length_b 5.32612(3)
_cell_length_c 5.32612(3)
_cell_measurement_temperature 818
_cell_volume 151.0890(15)
_diffrn_ambient_temperature 818
_diffrn_detector
; 
 Lynx Eye 1mm  
;
_diffrn_measurement_device_type 'Bruker D8 Advanced'
_diffrn_radiation_monochromator 'Johannson Ge(222) primary beam monochromator'
_diffrn_radiation_probe x-ray
_diffrn_radiation_type 'Mo K\a'
_diffrn_radiation_wavelength 0.7093
_diffrn_source_type Mo-tube
_exptl_absorpt_process_details
;   
 ?
;
_exptl_crystal_colour grey
_exptl_crystal_density_diffrn 4.03
_exptl_crystal_description 'microcrystalline powder'
_pd_calc_method 'Rietveld Refinement'
_pd_instr_location
; 
'Bruker D8 Advanced, Debye-Scherrer mode, MPI-FKF, Stuttgart, Germany'
;
_pd_meas_2theta_range_inc 0.003
_pd_meas_2theta_range_max 90.0
_pd_meas_2theta_range_min 10.0
_pd_meas_scan_method step
_pd_proc_2theta_range_inc 0.003
_pd_proc_2theta_range_max 75.0
_pd_proc_2theta_range_min 10.0
_pd_proc_info_data_reduction binning
_pd_proc_info_excluded_regions
;
 ?
;
_pd_proc_ls_background_function
;   
'Chebyshev polynomial'
;
_pd_proc_ls_peak_cutoff 0.00100
_pd_proc_ls_profile_function
;
 Fundamental parameters
;
_pd_proc_ls_prof_R_factor 0.0591
_pd_proc_ls_prof_wR_expected 0.0618
_pd_proc_ls_prof_wR_factor 0.0759
_pd_spec_mounting
; 
'0.5 mm glass capillary'
;
_pd_spec_mount_mode transmission
_pd_spec_shape cylinder
_refine_ls_goodness_of_fit_all 1.23
_refine_ls_number_parameters 20
_refine_ls_R_Fsqd_factor 0.0456
_cod_data_source_file d0ra09700d2.cif
_cod_data_source_block chalcopyrite-545C
_cod_depositor_comments
;
The following automatic conversions were performed:

data item '_diffrn_radiation_probe' value 'X-ray' was changed to
'x-ray' in accordance with the
/home/data/users/saulius/crontab/automatic-downloads/rss-feeds/RSC/lib/dictionaries/cif_core.dic
dictionary named 'cif_core.dic' version 2.4.2 last updated on
2011-04-26.

Automatic conversion script
Id: cif_fix_values 7556 2019-12-06 15:28:31Z antanas 
;
_cod_original_cell_volume 151.089(3)
_cod_original_sg_symbol_H-M F-43m
_cod_database_code 7242110

loop_
_symmetry_equiv_pos_as_xyz
'x, y, z '
'-x, -z, y '
'-x, z, -y '
'-x, y, -z '
'-y, -x, z '
'-y, -z, x '
'-y, z, -x '
'-y, x, -z '
'-z, -x, y '
'-z, -y, x '
'-z, y, -x '
'-z, x, -y '
'z, -x, -y '
'z, -y, -x '
'z, y, x '
'z, x, y '
'y, -x, -z '
'y, -z, -x '
'y, z, x '
'y, x, z '
'x, -y, -z '
'x, -z, -y '
'x, z, y '
'-x, -y, z '
'x+1/2, y+1/2, z '
'-x+1/2, -z+1/2, y '
'-x+1/2, z+1/2, -y '
'-x+1/2, y+1/2, -z '
'-y+1/2, -x+1/2, z '
'-y+1/2, -z+1/2, x '
'-y+1/2, z+1/2, -x '
'-y+1/2, x+1/2, -z '
'-z+1/2, -x+1/2, y '
'-z+1/2, -y+1/2, x '
'-z+1/2, y+1/2, -x '
'-z+1/2, x+1/2, -y '
'z+1/2, -x+1/2, -y '
'z+1/2, -y+1/2, -x '
'z+1/2, y+1/2, x '
'z+1/2, x+1/2, y '
'y+1/2, -x+1/2, -z '
'y+1/2, -z+1/2, -x '
'y+1/2, z+1/2, x '
'y+1/2, x+1/2, z '
'x+1/2, -y+1/2, -z '
'x+1/2, -z+1/2, -y '
'x+1/2, z+1/2, y '
'-x+1/2, -y+1/2, z '
'x+1/2, y, z+1/2 '
'-x+1/2, -z, y+1/2 '
'-x+1/2, z, -y+1/2 '
'-x+1/2, y, -z+1/2 '
'-y+1/2, -x, z+1/2 '
'-y+1/2, -z, x+1/2 '
'-y+1/2, z, -x+1/2 '
'-y+1/2, x, -z+1/2 '
'-z+1/2, -x, y+1/2 '
'-z+1/2, -y, x+1/2 '
'-z+1/2, y, -x+1/2 '
'-z+1/2, x, -y+1/2 '
'z+1/2, -x, -y+1/2 '
'z+1/2, -y, -x+1/2 '
'z+1/2, y, x+1/2 '
'z+1/2, x, y+1/2 '
'y+1/2, -x, -z+1/2 '
'y+1/2, -z, -x+1/2 '
'y+1/2, z, x+1/2 '
'y+1/2, x, z+1/2 '
'x+1/2, -y, -z+1/2 '
'x+1/2, -z, -y+1/2 '
'x+1/2, z, y+1/2 '
'-x+1/2, -y, z+1/2 '
'x, y+1/2, z+1/2 '
'-x, -z+1/2, y+1/2 '
'-x, z+1/2, -y+1/2 '
'-x, y+1/2, -z+1/2 '
'-y, -x+1/2, z+1/2 '
'-y, -z+1/2, x+1/2 '
'-y, z+1/2, -x+1/2 '
'-y, x+1/2, -z+1/2 '
'-z, -x+1/2, y+1/2 '
'-z, -y+1/2, x+1/2 '
'-z, y+1/2, -x+1/2 '
'-z, x+1/2, -y+1/2 '
'z, -x+1/2, -y+1/2 '
'z, -y+1/2, -x+1/2 '
'z, y+1/2, x+1/2 '
'z, x+1/2, y+1/2 '
'y, -x+1/2, -z+1/2 '
'y, -z+1/2, -x+1/2 '
'y, z+1/2, x+1/2 '
'y, x+1/2, z+1/2 '
'x, -y+1/2, -z+1/2 '
'x, -z+1/2, -y+1/2 '
'x, z+1/2, y+1/2 '
'-x, -y+1/2, z+1/2 '

loop_
_atom_site_label
_atom_site_type_symbol
_atom_site_symmetry_multiplicity
_atom_site_fract_x
_atom_site_fract_y
_atom_site_fract_z
_atom_site_occupancy
_atom_site_B_iso_or_equiv
S1 S 4 0 0 0 1 3.413(14)
Fe1 Fe+3 4 0.25 0.25 0.25 0.5 3.413(14)
Cu1 Cu+1 4 0.25 0.25 0.25 0.5 3.413(14)

loop_
_geom_angle_atom_site_label_1
_geom_angle_atom_site_label_2
_geom_angle_atom_site_label_3
_geom_angle
_geom_angle_site_symmetry_1
_geom_angle_site_symmetry_2
_geom_angle_site_symmetry_3
S1 Fe1 S1 109.471(1) 1_555 1_555 1_555

loop_
_geom_bond_atom_site_label_1
_geom_bond_atom_site_label_2
_geom_bond_distance
_geom_bond_multiplicity
Fe1 S1 2.3063(0) 4
